data_4021583
loop_
_publ_author_name
'David A. Henderson'
'Philip N. Collier'
'Gregoire Pav\'e'
'Paula Rzepa'
'Andrew J. P. White'
'Jeremy N. Burrows'
'Anthony G. M. Barrett'

_publ_section_title
;
 Studies on the Total Synthesis of Lactonamycin:
 Construction of Model ABCD Ring Systems
;
_journal_name_full 'Journal of Organic Chemistry'
_journal_page_first 2434
_journal_page_last 2444
_journal_paper_doi 10.1021/jo052637c
_journal_volume 71
_journal_year 2006
_chemical_formula_sum 'C52 H72 O15'
_chemical_formula_weight 937.10
_chemical_name_systematic
; 
 ? 
;
_space_group_IT_number 61
_symmetry_cell_setting orthorhombic
_symmetry_space_group_name_Hall '-P 2ac 2ab'
_symmetry_space_group_name_H-M 'P b c a'
_atom_sites_solution_hydrogens geom
_atom_sites_solution_primary direct
_atom_sites_solution_secondary difmap
_audit_creation_method SHELXL-97
_cell_angle_alpha 90.00
_cell_angle_beta 90.00
_cell_angle_gamma 90.00
_cell_formula_units_Z 8
_cell_length_a 19.1965(8)
_cell_length_b 19.6566(8)
_cell_length_c 28.9209(11)
_cell_measurement_temperature 293(2)
_cell_volume 10913.0(8)
_computing_cell_refinement 'CrysAlis RED, Oxford Diffraction Ltd'
_computing_data_collection 'CrysAlis CCD, Oxford Diffraction Ltd'
_computing_data_reduction 'CrysAlis RED, Oxford Diffraction Ltd'
_computing_molecular_graphics 'Bruker SHELXTL'
_computing_publication_material 'Bruker SHELXTL'
_computing_structure_refinement 'SHELXL-97 (Sheldrick, 1997)'
_computing_structure_solution 'SHELXS-97 (Sheldrick, 1990)'
_diffrn_ambient_temperature 293(2)
_diffrn_detector_area_resol_mean 8.2556
_diffrn_measured_fraction_theta_full 0.995
_diffrn_measured_fraction_theta_max 0.995
_diffrn_measurement_device_type 'OD Xcalibur PX Ultra'
_diffrn_measurement_method '\w scans'
_diffrn_radiation_monochromator graphite
_diffrn_radiation_source 'fine-focus sealed tube'
_diffrn_radiation_type CuK\a
_diffrn_radiation_wavelength 1.54248
_diffrn_reflns_av_R_equivalents 0.0873
_diffrn_reflns_av_sigmaI/netI 0.0384
_diffrn_reflns_limit_h_max 23
_diffrn_reflns_limit_h_min -21
_diffrn_reflns_limit_k_max 23
_diffrn_reflns_limit_k_min -23
_diffrn_reflns_limit_l_max 34
_diffrn_reflns_limit_l_min -34
_diffrn_reflns_number 215635
_diffrn_reflns_theta_full 68.93
_diffrn_reflns_theta_max 68.93
_diffrn_reflns_theta_min 4.44
_exptl_absorpt_coefficient_mu 0.680
_exptl_absorpt_correction_type none
_exptl_crystal_colour Colourless
_exptl_crystal_density_diffrn 1.141
_exptl_crystal_density_method 'not measured'
_exptl_crystal_description plates
_exptl_crystal_F_000 4032
_exptl_crystal_size_max 0.40
_exptl_crystal_size_mid 0.33
_exptl_crystal_size_min 0.07
_refine_diff_density_max 0.156
_refine_diff_density_min -0.175
_refine_diff_density_rms 0.035
_refine_ls_extinction_coef 0.00009(4)
_refine_ls_extinction_expression Fc^*^=kFc[1+0.001xFc^2^\l^3^/sin(2\q)]^-1/4^
_refine_ls_extinction_method SHELXL
_refine_ls_goodness_of_fit_ref 1.453
_refine_ls_hydrogen_treatment mixed
_refine_ls_matrix_type full
_refine_ls_number_parameters 605
_refine_ls_number_reflns 10063
_refine_ls_number_restraints 0
_refine_ls_restrained_S_all 1.453
_refine_ls_R_factor_all 0.1291
_refine_ls_R_factor_gt 0.1078
_refine_ls_shift/su_max 0.000
_refine_ls_shift/su_mean 0.000
_refine_ls_structure_factor_coef Fsqd
_refine_ls_weighting_details 'calc w=1/[\s^2^(Fo^2^)+(0.0864P)^2^+0.0150P] where P=(Fo^2^+2Fc^2^)/3'
_refine_ls_weighting_scheme calc
_refine_ls_wR_factor_gt 0.2116
_refine_ls_wR_factor_ref 0.2221
_reflns_number_gt 8696
_reflns_number_total 10063
_reflns_threshold_expression >2sigma(I)
_cod_data_source_file jo052637csi20051223_025640_6.cif
_cod_depositor_comments
;
The following automatic conversions were performed:
'_symmetry_cell_setting' value 'Orthorhombic' changed to 'orthorhombic'
according to '/home/saulius/struct/CIF-dictionaries/cif_core.dic'
dictionary named 'cif_core.dic' version 2.4.1 from 2010-06-29.

Automatic conversion script
Id: cif_fix_enum 1527 2010-12-29 10:47:43Z saulius 
;
_cod_database_code 4021583

loop_
_symmetry_equiv_pos_as_xyz
'x, y, z'
'-x+1/2, -y, z+1/2'
'-x, y+1/2, -z+1/2'
'x+1/2, -y+1/2, -z'
'-x, -y, -z'
'x-1/2, y, -z-1/2'
'x, -y-1/2, z-1/2'
'-x-1/2, y-1/2, z'

loop_
_atom_site_label
_atom_site_type_symbol
_atom_site_fract_x
_atom_site_fract_y
_atom_site_fract_z
_atom_site_U_iso_or_equiv
_atom_site_adp_type
_atom_site_occupancy
_atom_site_symmetry_multiplicity
_atom_site_calc_flag
_atom_site_refinement_flags
C1 C 0.52227(15) 0.29494(13) 0.33266(10) 0.0423(7) Uani 1 1 d .
H1A H 0.4792 0.2986 0.3147 0.051 Uiso 1 1 calc R
C2 C 0.58309(16) 0.27990(14) 0.29876(10) 0.0496(8) Uani 1 1 d .
C3 C 0.64964(16) 0.27695(14) 0.32604(11) 0.0531(8) Uani 1 1 d .
C4 C 0.70006(18) 0.22817(16) 0.31856(15) 0.0708(10) Uani 1 1 d .
H4A H 0.6954 0.1983 0.2938 0.085 Uiso 1 1 calc R
C5 C 0.7574(2) 0.22305(19) 0.34721(18) 0.0887(13) Uani 1 1 d .
H5A H 0.7917 0.1909 0.3411 0.106 Uiso 1 1 calc R
C6 C 0.7636(2) 0.26518(19) 0.38441(17) 0.0847(13) Uani 1 1 d .
H6A H 0.8010 0.2605 0.4045 0.102 Uiso 1 1 calc R
C7 C 0.71378(18) 0.31506(17) 0.39218(13) 0.0687(10) Uani 1 1 d .
H7A H 0.7179 0.3434 0.4178 0.082 Uiso 1 1 calc R
C8 C 0.65814(16) 0.32318(15) 0.36229(11) 0.0521(8) Uani 1 1 d .
C9 C 0.60536(16) 0.37756(14) 0.36829(10) 0.0459(7) Uani 1 1 d .
C10 C 0.62256(15) 0.44257(14) 0.38480(10) 0.0441(7) Uani 1 1 d .
C11 C 0.57099(15) 0.49158(14) 0.39072(9) 0.0436(7) Uani 1 1 d .
C12 C 0.50212(15) 0.47736(13) 0.37880(9) 0.0409(7) Uani 1 1 d .
C13 C 0.48506(15) 0.41305(13) 0.36093(9) 0.0406(7) Uani 1 1 d .
C14 C 0.53638(15) 0.36378(13) 0.35534(9) 0.0404(7) Uani 1 1 d .
C15 C 0.51225(17) 0.23941(14) 0.36918(11) 0.0498(8) Uani 1 1 d .
H15A H 0.5571 0.2219 0.3790 0.060 Uiso 1 1 calc R
H15B H 0.4886 0.2579 0.3960 0.060 Uiso 1 1 calc R
O16 O 0.47125(11) 0.18579(9) 0.34900(7) 0.0514(5) Uani 1 1 d .
C17 C 0.47728(16) 0.12220(15) 0.36552(10) 0.0489(8) Uani 1 1 d .
C18 C 0.49924(17) 0.09960(16) 0.40609(11) 0.0581(8) Uani 1 1 d .
H18A H 0.5050 0.0527 0.4074 0.070 Uiso 1 1 calc R
C19 C 0.45374(18) 0.06891(16) 0.33108(11) 0.0566(8) Uani 1 1 d .
O19 O 0.47030(15) 0.01016(12) 0.33520(10) 0.0908(9) Uani 1 1 d .
O20 O 0.41469(12) 0.09444(10) 0.29831(7) 0.0587(6) Uani 1 1 d .
C21 C 0.38511(19) 0.04969(17) 0.26113(12) 0.0650(9) Uani 1 1 d .
C22 C 0.3390(2) -0.0039(2) 0.28244(15) 0.0855(12) Uani 1 1 d .
H22A H 0.3024 0.0177 0.2997 0.128 Uiso 1 1 calc R
H22B H 0.3661 -0.0320 0.3028 0.128 Uiso 1 1 calc R
H22C H 0.3191 -0.0315 0.2585 0.128 Uiso 1 1 calc R
C23 C 0.4445(2) 0.0193(2) 0.23318(14) 0.0922(13) Uani 1 1 d .
H23A H 0.4723 0.0553 0.2204 0.138 Uiso 1 1 calc R
H23B H 0.4258 -0.0080 0.2086 0.138 Uiso 1 1 calc R
H23C H 0.4728 -0.0085 0.2529 0.138 Uiso 1 1 calc R
C24 C 0.3444(3) 0.0996(2) 0.23323(16) 0.1131(17) Uani 1 1 d .
H24A H 0.3073 0.1179 0.2517 0.170 Uiso 1 1 calc R
H24B H 0.3252 0.0772 0.2066 0.170 Uiso 1 1 calc R
H24C H 0.3744 0.1358 0.2234 0.170 Uiso 1 1 calc R
C25 C 0.51616(18) 0.13484(17) 0.44920(11) 0.0570(8) Uani 1 1 d .
O25 O 0.49052(14) 0.18721(12) 0.46271(8) 0.0760(7) Uani 1 1 d .
O26 O 0.56101(13) 0.09696(12) 0.47299(8) 0.0698(7) Uani 1 1 d .
C27 C 0.5839(2) 0.1143(2) 0.52015(14) 0.0870(12) Uani 1 1 d .
C28 C 0.6201(3) 0.1823(3) 0.5194(2) 0.140(2) Uani 1 1 d .
H28A H 0.5871 0.2173 0.5120 0.210 Uiso 1 1 calc R
H28B H 0.6564 0.1817 0.4966 0.210 Uiso 1 1 calc R
H28C H 0.6400 0.1913 0.5493 0.210 Uiso 1 1 calc R
C29 C 0.5214(3) 0.1141(3) 0.55175(15) 0.1153(18) Uani 1 1 d .
H29A H 0.4914 0.1514 0.5440 0.173 Uiso 1 1 calc R
H29B H 0.5365 0.1186 0.5832 0.173 Uiso 1 1 calc R
H29C H 0.4965 0.0720 0.5482 0.173 Uiso 1 1 calc R
C30 C 0.6318(3) 0.0561(3) 0.53156(18) 0.144(2) Uani 1 1 d .
H30A H 0.6059 0.0143 0.5315 0.216 Uiso 1 1 calc R
H30B H 0.6518 0.0631 0.5616 0.216 Uiso 1 1 calc R
H30C H 0.6683 0.0536 0.5089 0.216 Uiso 1 1 calc R
O31 O 0.57480(11) 0.21629(9) 0.27647(7) 0.0569(6) Uani 1 1 d .
C32 C 0.51948(18) 0.21389(15) 0.24343(12) 0.0602(9) Uani 1 1 d .
H32A H 0.4753 0.2187 0.2594 0.072 Uiso 1 1 calc R
H32B H 0.5197 0.1699 0.2282 0.072 Uiso 1 1 calc R
C33 C 0.52591(19) 0.26972(17) 0.20705(11) 0.0626(9) Uani 1 1 d .
C34 C 0.53382(18) 0.33652(16) 0.23310(11) 0.0589(9) Uani 1 1 d .
H34A H 0.5426 0.3729 0.2112 0.071 Uiso 1 1 calc R
H34B H 0.4908 0.3467 0.2492 0.071 Uiso 1 1 calc R
O35 O 0.59008(11) 0.33335(9) 0.26591(7) 0.0542(5) Uani 1 1 d .
C36 C 0.4597(2) 0.2712(2) 0.17805(13) 0.0877(13) Uani 1 1 d .
H36A H 0.4634 0.3062 0.1551 0.131 Uiso 1 1 calc R
H36B H 0.4204 0.2803 0.1977 0.131 Uiso 1 1 calc R
H36C H 0.4535 0.2280 0.1632 0.131 Uiso 1 1 calc R
C37 C 0.5893(2) 0.2576(2) 0.17663(13) 0.0892(13) Uani 1 1 d .
H37A H 0.5925 0.2931 0.1539 0.134 Uiso 1 1 calc R
H37B H 0.5849 0.2145 0.1614 0.134 Uiso 1 1 calc R
H37C H 0.6306 0.2577 0.1954 0.134 Uiso 1 1 calc R
C38 C 0.69702(17) 0.46349(15) 0.39489(13) 0.0560(8) Uani 1 1 d .
O38 O 0.71574(13) 0.48001(13) 0.43305(9) 0.0807(8) Uani 1 1 d .
O39 O 0.73547(11) 0.46178(11) 0.35736(8) 0.0641(6) Uani 1 1 d .
C40 C 0.81064(18) 0.4825(2) 0.35703(17) 0.0844(12) Uani 1 1 d .
C41 C 0.8312(3) 0.4678(4) 0.3077(2) 0.172(3) Uani 1 1 d .
H41A H 0.8043 0.4959 0.2872 0.258 Uiso 1 1 calc R
H41B H 0.8226 0.4208 0.3008 0.258 Uiso 1 1 calc R
H41C H 0.8799 0.4775 0.3036 0.258 Uiso 1 1 calc R
C42 C 0.8518(2) 0.4393(2) 0.3907(2) 0.1127(17) Uani 1 1 d .
H42A H 0.8377 0.4498 0.4218 0.169 Uiso 1 1 calc R
H42B H 0.9006 0.4488 0.3872 0.169 Uiso 1 1 calc R
H42C H 0.8433 0.3921 0.3846 0.169 Uiso 1 1 calc R
C43 C 0.8151(2) 0.5565(2) 0.3692(2) 0.137(2) Uani 1 1 d .
H43A H 0.8014 0.5628 0.4009 0.205 Uiso 1 1 calc R
H43B H 0.7846 0.5821 0.3495 0.205 Uiso 1 1 calc R
H43C H 0.8621 0.5721 0.3651 0.205 Uiso 1 1 calc R
C44 C 0.59300(16) 0.56115(15) 0.40779(10) 0.0461(7) Uani 1 1 d .
O44 O 0.63186(12) 0.59700(11) 0.38728(8) 0.0634(6) Uani 1 1 d .
O45 O 0.56420(12) 0.57311(10) 0.44860(7) 0.0601(6) Uani 1 1 d .
C46 C 0.5813(2) 0.63609(16) 0.47503(11) 0.0674(10) Uani 1 1 d .
C47 C 0.6604(3) 0.6374(2) 0.48429(16) 0.1072(16) Uani 1 1 d .
H47A H 0.6734 0.5975 0.5014 0.161 Uiso 1 1 calc R
H47B H 0.6719 0.6773 0.5018 0.161 Uiso 1 1 calc R
H47C H 0.6850 0.6382 0.4554 0.161 Uiso 1 1 calc R
C48 C 0.5587(2) 0.69811(16) 0.44809(13) 0.0707(10) Uani 1 1 d .
H48A H 0.5094 0.6961 0.4427 0.106 Uiso 1 1 calc R
H48B H 0.5828 0.6993 0.4190 0.106 Uiso 1 1 calc R
H48C H 0.5696 0.7384 0.4654 0.106 Uiso 1 1 calc R
C49 C 0.5406(3) 0.6269(2) 0.51874(13) 0.1186(19) Uani 1 1 d .
H49A H 0.4917 0.6263 0.5117 0.178 Uiso 1 1 calc R
H49B H 0.5504 0.6639 0.5394 0.178 Uiso 1 1 calc R
H49C H 0.5535 0.5847 0.5331 0.178 Uiso 1 1 calc R
C50 C 0.45069(16) 0.53481(15) 0.38188(11) 0.0479(7) Uani 1 1 d .
O50 O 0.46285(11) 0.58943(11) 0.36517(8) 0.0614(6) Uani 1 1 d .
O51 O 0.39407(10) 0.51823(10) 0.40547(8) 0.0621(6) Uani 1 1 d .
C52 C 0.33599(18) 0.56768(17) 0.41095(17) 0.0810(12) Uani 1 1 d .
C53 C 0.3600(2) 0.63062(19) 0.43557(17) 0.0959(14) Uani 1 1 d .
H53A H 0.3923 0.6549 0.4163 0.144 Uiso 1 1 calc R
H53B H 0.3825 0.6181 0.4640 0.144 Uiso 1 1 calc R
H53C H 0.3206 0.6591 0.4422 0.144 Uiso 1 1 calc R
C54 C 0.3073(2) 0.5832(2) 0.3632(2) 0.1160(18) Uani 1 1 d .
H54A H 0.3414 0.6080 0.3457 0.174 Uiso 1 1 calc R
H54B H 0.2657 0.6100 0.3660 0.174 Uiso 1 1 calc R
H54C H 0.2966 0.5414 0.3476 0.174 Uiso 1 1 calc R
C55 C 0.2847(2) 0.5282(2) 0.4407(2) 0.138(2) Uani 1 1 d .
H55A H 0.3051 0.5196 0.4704 0.207 Uiso 1 1 calc R
H55B H 0.2738 0.4858 0.4260 0.207 Uiso 1 1 calc R
H55C H 0.2429 0.5544 0.4445 0.207 Uiso 1 1 calc R
C56 C 0.41228(16) 0.40148(15) 0.34302(11) 0.0488(7) Uani 1 1 d .
O56 O 0.38584(13) 0.43795(13) 0.31534(9) 0.0815(8) Uani 1 1 d .
O57 O 0.38380(10) 0.34620(10) 0.36152(8) 0.0567(6) Uani 1 1 d .
C58 C 0.31528(18) 0.31975(18) 0.34607(15) 0.0731(11) Uani 1 1 d .
C59 C 0.2593(2) 0.3710(2) 0.3565(2) 0.1217(19) Uani 1 1 d .
H59A H 0.2655 0.4103 0.3372 0.183 Uiso 1 1 calc R
H59B H 0.2622 0.3843 0.3884 0.183 Uiso 1 1 calc R
H59C H 0.2145 0.3512 0.3506 0.183 Uiso 1 1 calc R
C60 C 0.3204(3) 0.2983(3) 0.29649(18) 0.134(2) Uani 1 1 d .
H60A H 0.3268 0.3377 0.2773 0.200 Uiso 1 1 calc R
H60B H 0.2783 0.2753 0.2876 0.200 Uiso 1 1 calc R
H60C H 0.3593 0.2681 0.2927 0.200 Uiso 1 1 calc R
C61 C 0.3052(2) 0.2583(2) 0.3766(2) 0.1226(19) Uani 1 1 d .
H61A H 0.3407 0.2253 0.3700 0.184 Uiso 1 1 calc R
H61B H 0.2602 0.2387 0.3707 0.184 Uiso 1 1 calc R
H61C H 0.3081 0.2717 0.4084 0.184 Uiso 1 1 calc R

loop_
_atom_site_aniso_label
_atom_site_aniso_U_11
_atom_site_aniso_U_22
_atom_site_aniso_U_33
_atom_site_aniso_U_23
_atom_site_aniso_U_13
_atom_site_aniso_U_12
C1 0.0502(17) 0.0361(15) 0.0405(16) -0.0018(13) -0.0027(14) 0.0011(13)
C2 0.0609(19) 0.0346(16) 0.0533(18) -0.0055(14) 0.0030(16) 0.0012(14)
C3 0.0549(18) 0.0376(16) 0.067(2) -0.0038(15) 0.0050(17) 0.0023(14)
C4 0.062(2) 0.050(2) 0.100(3) -0.0135(19) 0.002(2) 0.0108(17)
C5 0.065(2) 0.055(2) 0.145(4) -0.015(3) -0.008(3) 0.0197(19)
C6 0.067(2) 0.058(2) 0.129(4) -0.002(2) -0.030(2) 0.0169(19)
C7 0.067(2) 0.051(2) 0.088(3) -0.0020(18) -0.020(2) 0.0048(17)
C8 0.0491(18) 0.0436(17) 0.064(2) -0.0002(16) -0.0067(16) 0.0043(14)
C9 0.0545(19) 0.0409(16) 0.0421(17) -0.0014(13) -0.0009(14) 0.0055(14)
C10 0.0487(16) 0.0424(17) 0.0413(16) -0.0042(13) -0.0055(14) 0.0033(14)
C11 0.0545(18) 0.0377(16) 0.0384(16) -0.0019(12) 0.0011(14) -0.0021(14)
C12 0.0497(16) 0.0360(15) 0.0371(15) 0.0028(12) 0.0106(14) 0.0027(13)
C13 0.0481(17) 0.0364(15) 0.0373(15) 0.0025(12) 0.0038(13) 0.0005(13)
C14 0.0485(17) 0.0354(15) 0.0372(15) -0.0005(12) 0.0016(13) 0.0005(13)
C15 0.0602(19) 0.0394(16) 0.0498(18) -0.0027(14) -0.0042(15) -0.0016(14)
O16 0.0643(13) 0.0358(11) 0.0542(12) 0.0024(9) -0.0075(10) -0.0037(9)
C17 0.0563(19) 0.0414(17) 0.0491(18) 0.0054(15) 0.0027(15) 0.0025(14)
C18 0.076(2) 0.0436(17) 0.054(2) 0.0022(15) -0.0021(18) 0.0041(16)
C19 0.072(2) 0.0412(19) 0.056(2) 0.0002(16) 0.0001(18) 0.0013(16)
O19 0.133(2) 0.0441(14) 0.096(2) -0.0105(13) -0.0343(17) 0.0106(14)
O20 0.0792(15) 0.0446(12) 0.0523(13) -0.0033(10) -0.0096(12) -0.0011(11)
C21 0.085(2) 0.054(2) 0.056(2) -0.0080(17) -0.0095(19) -0.0144(18)
C22 0.084(3) 0.081(3) 0.092(3) -0.011(2) 0.010(2) -0.028(2)
C23 0.128(4) 0.080(3) 0.069(2) -0.021(2) 0.034(3) -0.028(3)
C24 0.150(4) 0.091(3) 0.098(3) 0.001(3) -0.060(3) -0.013(3)
C25 0.066(2) 0.053(2) 0.052(2) 0.0065(17) -0.0005(17) 0.0037(17)
O25 0.112(2) 0.0612(15) 0.0544(14) 0.0002(12) -0.0029(14) 0.0237(15)
O26 0.0793(16) 0.0723(16) 0.0577(14) -0.0050(12) -0.0117(13) 0.0215(13)
C27 0.096(3) 0.100(3) 0.064(3) -0.010(2) -0.027(2) 0.019(3)
C28 0.141(5) 0.142(5) 0.136(5) -0.025(4) -0.050(4) -0.026(4)
C29 0.157(5) 0.131(4) 0.058(3) 0.015(3) 0.008(3) 0.043(4)
C30 0.150(5) 0.181(6) 0.102(4) -0.008(4) -0.048(4) 0.086(4)
O31 0.0699(14) 0.0381(11) 0.0626(13) -0.0125(10) 0.0031(12) -0.0009(10)
C32 0.072(2) 0.0490(19) 0.059(2) -0.0154(16) 0.0050(19) -0.0108(16)
C33 0.080(2) 0.062(2) 0.0464(19) -0.0071(16) 0.0050(18) -0.0130(18)
C34 0.076(2) 0.056(2) 0.0450(18) 0.0021(15) 0.0014(18) -0.0077(17)
O35 0.0671(13) 0.0431(12) 0.0523(13) 0.0000(10) 0.0054(11) -0.0073(10)
C36 0.110(3) 0.090(3) 0.063(2) 0.003(2) -0.011(2) -0.023(2)
C37 0.113(3) 0.087(3) 0.067(2) -0.020(2) 0.027(2) -0.023(3)
C38 0.0545(19) 0.0462(18) 0.067(2) -0.0124(16) -0.0100(19) 0.0048(15)
O38 0.0758(16) 0.0917(19) 0.0746(17) -0.0249(14) -0.0270(14) 0.0046(14)
O39 0.0453(12) 0.0698(15) 0.0772(16) -0.0120(12) -0.0022(12) -0.0037(11)
C40 0.046(2) 0.086(3) 0.121(4) -0.004(3) -0.007(2) -0.006(2)
C41 0.066(3) 0.317(10) 0.132(5) -0.020(5) 0.036(3) -0.016(4)
C42 0.058(2) 0.095(3) 0.185(5) 0.008(3) -0.033(3) 0.010(2)
C43 0.079(3) 0.077(3) 0.255(7) 0.017(4) -0.027(4) -0.020(2)
C44 0.0542(18) 0.0419(17) 0.0423(17) -0.0059(14) 0.0011(15) 0.0025(15)
O44 0.0673(14) 0.0556(13) 0.0671(15) -0.0114(12) 0.0131(12) -0.0167(12)
O45 0.0900(16) 0.0436(12) 0.0466(12) -0.0077(10) 0.0077(12) -0.0002(11)
C46 0.107(3) 0.0463(19) 0.0487(19) -0.0130(15) -0.005(2) 0.0060(19)
C47 0.128(4) 0.090(3) 0.103(3) -0.029(3) -0.058(3) 0.014(3)
C48 0.089(3) 0.050(2) 0.073(2) -0.0095(18) 0.000(2) 0.0022(18)
C49 0.222(6) 0.083(3) 0.051(2) -0.017(2) 0.027(3) 0.004(3)
C50 0.0520(18) 0.0377(17) 0.0541(18) 0.0016(14) 0.0017(16) -0.0002(14)
O50 0.0615(14) 0.0404(12) 0.0822(16) 0.0099(11) 0.0113(12) 0.0024(10)
O51 0.0552(13) 0.0447(12) 0.0864(17) 0.0055(11) 0.0224(12) 0.0041(10)
C52 0.051(2) 0.050(2) 0.142(4) -0.004(2) 0.026(2) 0.0070(17)
C53 0.093(3) 0.066(3) 0.128(4) -0.026(2) 0.025(3) 0.013(2)
C54 0.070(3) 0.085(3) 0.193(6) -0.016(3) -0.036(3) 0.020(2)
C55 0.097(3) 0.077(3) 0.239(7) 0.004(3) 0.094(4) 0.005(3)
C56 0.0500(18) 0.0411(17) 0.0553(19) 0.0000(15) 0.0039(16) 0.0012(15)
O56 0.0720(16) 0.0778(17) 0.0946(19) 0.0300(15) -0.0274(15) -0.0071(13)
O57 0.0503(12) 0.0483(12) 0.0714(15) 0.0018(11) 0.0003(11) -0.0084(10)
C58 0.054(2) 0.064(2) 0.102(3) -0.016(2) 0.000(2) -0.0156(18)
C59 0.055(2) 0.087(3) 0.223(6) -0.031(3) 0.002(3) 0.000(2)
C60 0.098(4) 0.186(5) 0.117(4) -0.065(4) -0.007(3) -0.053(4)
C61 0.085(3) 0.079(3) 0.204(6) 0.017(3) 0.010(3) -0.038(3)

loop_
_atom_type_symbol
_atom_type_description
_atom_type_scat_dispersion_real
_atom_type_scat_dispersion_imag
_atom_type_scat_source
C C 0.0181 0.0091 'International Tables Vol C Tables 4.2.6.8 and 6.1.1.4'
H H 0.0000 0.0000 'International Tables Vol C Tables 4.2.6.8 and 6.1.1.4'
O O 0.0492 0.0322 'International Tables Vol C Tables 4.2.6.8 and 6.1.1.4'

loop_
_geom_angle_atom_site_label_1
_geom_angle_atom_site_label_2
_geom_angle_atom_site_label_3
_geom_angle
C14 C1 C15 110.9(2)
C14 C1 C2 107.8(2)
C15 C1 C2 113.2(2)
O31 C2 O35 111.0(2)
O31 C2 C3 107.5(2)
O35 C2 C3 107.4(2)
O31 C2 C1 111.8(2)
O35 C2 C1 110.6(2)
C3 C2 C1 108.4(2)
C4 C3 C8 119.2(3)
C4 C3 C2 122.8(3)
C8 C3 C2 117.9(3)
C3 C4 C5 121.0(4)
C6 C5 C4 119.9(3)
C5 C6 C7 119.8(4)
C8 C7 C6 120.8(3)
C7 C8 C3 119.0(3)
C7 C8 C9 122.5(3)
C3 C8 C9 118.5(3)
C14 C9 C10 119.3(3)
C14 C9 C8 118.3(3)
C10 C9 C8 122.4(3)
C11 C10 C9 120.3(3)
C11 C10 C38 117.3(2)
C9 C10 C38 122.3(3)
C10 C11 C12 120.3(2)
C10 C11 C44 117.8(3)
C12 C11 C44 121.7(3)
C11 C12 C13 119.5(2)
C11 C12 C50 117.2(2)
C13 C12 C50 123.0(3)
C14 C13 C12 120.3(3)
C14 C13 C56 120.8(2)
C12 C13 C56 118.6(2)
C13 C14 C9 120.2(2)
C13 C14 C1 122.7(3)
C9 C14 C1 116.9(2)
O16 C15 C1 108.1(2)
C17 O16 C15 119.3(2)
C18 C17 O16 130.9(3)
C18 C17 C19 116.5(3)
O16 C17 C19 112.6(3)
C17 C18 C25 131.9(3)
O19 C19 O20 126.2(3)
O19 C19 C17 121.3(3)
O20 C19 C17 112.5(3)
C19 O20 C21 120.7(2)
C24 C21 O20 101.6(3)
C24 C21 C22 111.9(3)
O20 C21 C22 109.8(3)
C24 C21 C23 111.3(4)
O20 C21 C23 109.1(3)
C22 C21 C23 112.5(3)
O25 C25 O26 125.1(3)
O25 C25 C18 126.1(3)
O26 C25 C18 108.6(3)
C25 O26 C27 122.8(3)
O26 C27 C30 102.0(3)
O26 C27 C28 109.3(4)
C30 C27 C28 113.4(5)
O26 C27 C29 108.8(4)
C30 C27 C29 110.5(4)
C28 C27 C29 112.2(4)
C2 O31 C32 114.6(2)
O31 C32 C33 112.2(2)
C37 C33 C34 110.0(3)
C37 C33 C36 110.6(3)
C34 C33 C36 109.8(3)
C37 C33 C32 110.6(3)
C34 C33 C32 106.7(3)
C36 C33 C32 109.0(3)
O35 C34 C33 111.3(3)
C2 O35 C34 113.7(2)
O38 C38 O39 126.6(3)
O38 C38 C10 122.0(3)
O39 C38 C10 111.3(3)
C38 O39 C40 122.6(3)
O39 C40 C43 108.4(3)
O39 C40 C41 101.9(3)
C43 C40 C41 113.1(5)
O39 C40 C42 110.3(3)
C43 C40 C42 111.2(4)
C41 C40 C42 111.4(4)
O44 C44 O45 127.1(3)
O44 C44 C11 123.3(3)
O45 C44 C11 109.5(3)
C44 O45 C46 120.8(2)
O45 C46 C49 102.6(3)
O45 C46 C48 110.0(3)
C49 C46 C48 112.5(3)
O45 C46 C47 108.6(3)
C49 C46 C47 111.7(4)
C48 C46 C47 111.0(3)
O50 C50 O51 126.0(3)
O50 C50 C12 121.4(3)
O51 C50 C12 112.6(2)
C50 O51 C52 120.6(2)
O51 C52 C53 111.0(3)
O51 C52 C54 107.8(3)
C53 C52 C54 112.2(4)
O51 C52 C55 102.3(3)
C53 C52 C55 110.5(4)
C54 C52 C55 112.5(4)
O56 C56 O57 126.1(3)
O56 C56 C13 122.4(3)
O57 C56 C13 111.5(3)
C56 O57 C58 122.0(3)
O57 C58 C60 109.2(3)
O57 C58 C59 109.8(3)
C60 C58 C59 115.3(4)
O57 C58 C61 102.6(3)
C60 C58 C61 110.0(4)
C59 C58 C61 109.1(4)

loop_
_geom_bond_atom_site_label_1
_geom_bond_atom_site_label_2
_geom_bond_distance
C1 C14 1.528(4)
C1 C15 1.531(4)
C1 C2 1.553(4)
C2 O31 1.416(3)
C2 O35 1.423(3)
C2 C3 1.503(4)
C3 C4 1.380(4)
C3 C8 1.397(4)
C4 C5 1.381(5)
C5 C6 1.363(6)
C6 C7 1.387(5)
C7 C8 1.383(4)
C8 C9 1.483(4)
C9 C14 1.403(4)
C9 C10 1.403(4)
C10 C11 1.392(4)
C10 C38 1.516(4)
C11 C12 1.395(4)
C11 C44 1.514(4)
C12 C13 1.404(4)
C12 C50 1.503(4)
C13 C14 1.391(4)
C13 C56 1.507(4)
C15 O16 1.439(3)
O16 C17 1.343(3)
C17 C18 1.323(4)
C17 C19 1.514(4)
C18 C25 1.463(4)
C19 O19 1.204(4)
C19 O20 1.308(4)
O20 C21 1.501(4)
C21 C24 1.492(5)
C21 C22 1.508(5)
C21 C23 1.519(5)
C25 O25 1.206(4)
C25 O26 1.330(4)
O26 C27 1.473(4)
C27 C30 1.505(6)
C27 C28 1.506(7)
C27 C29 1.508(6)
O31 C32 1.429(4)
C32 C33 1.525(4)
C33 C37 1.520(5)
C33 C34 1.521(4)
C33 C36 1.524(5)
C34 O35 1.439(4)
C38 O38 1.205(4)
C38 O39 1.313(4)
O39 C40 1.499(4)
C40 C43 1.500(6)
C40 C41 1.509(7)
C40 C42 1.514(6)
C44 O44 1.185(3)
C44 O45 1.324(3)
O45 C46 1.492(4)
C46 C49 1.497(5)
C46 C48 1.510(5)
C46 C47 1.541(6)
C50 O50 1.200(3)
C50 O51 1.324(3)
O51 C52 1.488(4)
C52 C53 1.500(5)
C52 C54 1.519(6)
C52 C55 1.520(5)
C56 O56 1.189(4)
C56 O57 1.329(4)
O57 C58 1.483(4)
C58 C60 1.498(6)
C58 C59 1.503(5)
C58 C61 1.509(6)

loop_
_cod_related_entry_id
_cod_related_entry_database
_cod_related_entry_code
1 ChemSpider 9760838
